data_1563494
loop_
_publ_author_name
'Jouffret, Laurent'
'Shao, Zhenmian'
'Rivenet, Murielle'
'Abraham, Francis'

_publ_section_title
;
 New three-dimensional inorganic frameworks based on the uranophane-type
 sheet in monoamine templated uranyl-vanadates
;
_journal_issue 10
_journal_name_full 'Journal of Solid State Chemistry'
_journal_page_first 2290
_journal_page_last 2297
_journal_paper_doi 10.1016/j.jssc.2010.07.035
_journal_volume 183
_journal_year 2010
_chemical_absolute_configuration .
_chemical_formula_sum 'C3 H16 N O23 U4 V3'
_chemical_formula_weight 1539.1
_space_group_IT_number 14
_space_group_name_Hall '-P 2yn'
_space_group_name_H-M_alt 'P 1 21/n 1'
_symmetry_cell_setting monoclinic
_symmetry_space_group_name_Hall '-P 2yn'
_symmetry_space_group_name_H-M 'P 1 21/n 1'
_cell_angle_alpha 90
_cell_angle_beta 97.55100(10)
_cell_angle_gamma 90
_cell_formula_units_Z 4
_cell_length_a 10.35070(10)
_cell_length_b 13.6500(2)
_cell_length_c 17.3035(2)
_cell_measurement_temperature 100
_cell_volume 2423.56(5)
_computing_publication_material 'Jana2000 (Petricek, Dusek & Palatinus, 2000)'
_computing_structure_refinement 'Jana2000 (Petricek, Dusek & Palatinus, 2000)'
_diffrn_ambient_temperature 100
_diffrn_measured_fraction_theta_full 0.95
_diffrn_measured_fraction_theta_max 0.89
_diffrn_measurement_device_type SMART-1K-CCD
_diffrn_measurement_method 'omega scan'
_diffrn_radiation_monochromator graphite
_diffrn_radiation_source 'fine-focus sealed tube'
_diffrn_radiation_type 'Mo K\a'
_diffrn_radiation_wavelength 0.71069
_diffrn_reflns_av_R_equivalents 0.0727
_diffrn_reflns_av_sigmaI/netI 0.0797
_diffrn_reflns_limit_h_max 14
_diffrn_reflns_limit_h_min -12
_diffrn_reflns_limit_k_max 17
_diffrn_reflns_limit_k_min -19
_diffrn_reflns_limit_l_max 22
_diffrn_reflns_limit_l_min -22
_diffrn_reflns_number 25329
_diffrn_reflns_theta_full 25.60
_diffrn_reflns_theta_max 30.44
_diffrn_reflns_theta_min 1.91
_exptl_absorpt_coefficient_mu 27.829
_exptl_absorpt_correction_T_max 1.000
_exptl_absorpt_correction_T_min 0.629
_exptl_absorpt_correction_type empirical
_exptl_crystal_colour 'pale yellow'
_exptl_crystal_density_diffrn 4.21674
_exptl_crystal_description needle
_exptl_crystal_F_000 2583
_exptl_crystal_size_max 0.066
_exptl_crystal_size_mid 0.014
_exptl_crystal_size_min 0.002
_refine_diff_density_max 5.41
_refine_diff_density_min -2.19
_refine_ls_extinction_method none
_refine_ls_goodness_of_fit_gt 1.73
_refine_ls_goodness_of_fit_ref 1.50
_refine_ls_hydrogen_treatment undef
_refine_ls_number_parameters 172
_refine_ls_number_reflns 4189
_refine_ls_R_factor_all 0.0676
_refine_ls_R_factor_gt 0.0407
_refine_ls_shift/su_max 0.0007
_refine_ls_shift/su_mean 0.0001
_refine_ls_structure_factor_coef F
_refine_ls_weighting_details w=1/\s^2^(F)
_refine_ls_weighting_scheme sigma
_refine_ls_wR_factor_gt 0.0396
_refine_ls_wR_factor_ref 0.0420
_reflns_number_gt 2999
_reflns_number_total 4189
_reflns_threshold_expression I>3\s(I)
_cod_data_source_file JSSC-2010-183-2290.cif
_cod_data_source_block 4
_cod_original_sg_symbol_Hall '-P 2yabc'
_cod_original_formula_sum 'C3 H16 N1 O23 U4 V3'
_cod_database_code 1563494

loop_
_symmetry_equiv_pos_site_id
_symmetry_equiv_pos_as_xyz
1 x,y,z
2 1/2-x,1/2+y,1/2-z
3 -x,-y,-z
4 1/2+x,1/2-y,1/2+z

loop_
_atom_site_label
_atom_site_type_symbol
_atom_site_fract_x
_atom_site_fract_y
_atom_site_fract_z
_atom_site_adp_type
_atom_site_U_iso_or_equiv
_atom_site_symmetry_multiplicity
_atom_site_occupancy
_atom_site_calc_flag
_atom_site_refinement_flags
_atom_site_disorder_assembly
_atom_site_disorder_group
U1 U 0.09620(5) -0.06017(3) 0.41965(3) Uani 0.00574(15) 4 1 d . . .
U2 U -0.29745(5) -0.06811(3) 0.73345(3) Uani 0.00422(15) 4 1 d . . .
U3 U -0.45515(5) 0.06008(3) 0.90304(3) Uani 0.00495(15) 4 1 d . . .
U4 U -0.36217(6) -0.23459(3) 0.38924(3) Uani 0.01008(17) 4 1 d . . .
V1 V 0.0000(2) 0.67392(15) 0.39355(15) Uani 0.0070(8) 4 1 d . . .
V2 V 0.1925(2) 0.32974(14) 0.22496(14) Uani 0.0046(7) 4 1 d . . .
V3 V 0.1142(2) 0.17449(15) 0.43054(15) Uani 0.0087(8) 4 1 d . . .
O1 O -0.0453(9) -0.0556(6) 0.3522(6) Uiso 0.013(2) 4 1 d . . .
O2 O 0.2433(9) -0.0609(6) 0.4837(6) Uiso 0.015(2) 4 1 d . . .
O3 O 0.0225(9) 0.0915(6) 0.4779(6) Uiso 0.010(2) 4 1 d . . .
O4 O 0.1611(9) 0.0926(6) 0.3635(5) Uiso 0.0064(19) 4 1 d . . .
O5 O 0.2879(9) 0.4164(6) 0.1839(5) Uiso 0.008(2) 4 1 d . . .
O6 O 0.0967(9) 0.7726(6) 0.4141(5) Uiso 0.0077(19) 4 1 d . . .
O7 O -0.4319(9) -0.0703(6) 0.6576(6) Uiso 0.013(2) 4 1 d . . .
O8 O -0.1641(9) -0.0642(6) 0.8065(6) Uiso 0.010(2) 4 1 d . . .
O9 O 0.2811(8) 0.2377(6) 0.2720(5) Uiso 0.0056(18) 4 1 d . . .
O10 O 0.1217(9) 0.4123(6) 0.2830(6) Uiso 0.009(2) 4 1 d . . .
O11 O 0.0584(8) 0.5950(5) 0.3259(5) Uiso 0.0033(18) 4 1 d . . .
O12 O -0.2902(9) 0.0602(6) 0.9425(6) Uiso 0.015(2) 4 1 d . . .
O13 O -0.6237(9) 0.0570(6) 0.8621(5) Uiso 0.010(2) 4 1 d . . .
O14 O 0.0114(9) 0.5926(6) 0.4727(6) Uiso 0.008(2) 4 1 d . . .
O15 O 0.0259(9) 0.2699(6) 0.3880(5) Uiso 0.0081(19) 4 1 d . . .
O16 O -0.3998(9) -0.3565(6) 0.4179(6) Uiso 0.0067(19) 4 1 d . . .
O17 O -0.3260(10) -0.1155(7) 0.3575(6) Uiso 0.020(2) 4 1 d . . .
O18 O -0.1530(9) 0.7085(6) 0.3664(6) Uiso 0.011(2) 4 1 d . . .
O19 O 0.2394(10) 0.2168(7) 0.4904(6) Uiso 0.018(2) 4 1 d . . .
O20 O 0.0791(9) 0.2839(6) 0.1578(5) Uiso 0.010(2) 4 1 d . . .
Ow1 O -0.3814(10) -0.2926(6) 0.2544(6) Uiso 0.015(2) 4 1 d . . .
Ow2 O -0.4903(10) -0.1537(6) 0.4897(6) Uiso 0.017(2) 4 1 d . . .
Ow3 O -0.2210(10) -0.4326(7) 0.2159(6) Uiso 0.022(2) 4 1 d . . .
N1 N 0.0967(14) 0.0355(9) 0.8242(8) Uiso 0.028(3) 4 1 d . . .
C1 C 0.1079(16) 0.2153(10) 0.8325(9) Uiso 0.021(4) 4 1 d . . .
C2 C 0.1128(18) 0.1103(12) 0.9529(11) Uiso 0.031(4) 4 1 d . . .
C3 C 0.0514(16) 0.1235(11) 0.8674(10) Uiso 0.024(4) 4 1 d . . .

loop_
_atom_site_aniso_label
_atom_site_aniso_type_symbol
_atom_site_aniso_U_11
_atom_site_aniso_U_22
_atom_site_aniso_U_33
_atom_site_aniso_U_12
_atom_site_aniso_U_13
_atom_site_aniso_U_23
U1 U 0.0095(3) 0.00191(18) 0.0074(3) 0.0000(2) 0.0071(2) 0.00009(19)
U2 U 0.0071(3) 0.00183(19) 0.0046(3) 0.00020(19) 0.0042(2) -0.00003(18)
U3 U 0.0098(3) 0.00180(19) 0.0045(3) -0.00004(19) 0.0055(2) 0.00013(18)
U4 U 0.0108(3) 0.0074(2) 0.0118(3) 0.0002(2) 0.0005(2) -0.0001(2)
V1 V 0.0108(14) 0.0043(9) 0.0066(15) -0.0011(9) 0.0034(12) -0.0005(8)
V2 V 0.0083(13) 0.0018(8) 0.0043(14) 0.0019(9) 0.0031(11) 0.0015(8)
V3 V 0.0147(15) 0.0033(9) 0.0094(15) 0.0023(9) 0.0066(12) 0.0019(9)

loop_
_atom_type_symbol
_atom_type_scat_dispersion_real
_atom_type_scat_dispersion_imag
_atom_type_scat_source
_atom_type_scat_Cromer_Mann_a1
_atom_type_scat_Cromer_Mann_b1
_atom_type_scat_Cromer_Mann_a2
_atom_type_scat_Cromer_Mann_b2
_atom_type_scat_Cromer_Mann_a3
_atom_type_scat_Cromer_Mann_b3
_atom_type_scat_Cromer_Mann_a4
_atom_type_scat_Cromer_Mann_b4
_atom_type_scat_Cromer_Mann_c
C 0.003 0.002 'International Tables Vol C Tables  4.2.6.8 and 6.1.1.4' 2.31 20.843901 1.02 10.2075 1.5886 0.5687 0.865 51.651199 0.2156
H 0.000 0.000 'International Tables Vol C Tables  4.2.6.8 and 6.1.1.4' 0.493002 10.5109 0.322912 26.1257 0.140191 3.14236 0.04081 57.799702 0.003038
N 0.006 0.003 'International Tables Vol C Tables  4.2.6.8 and 6.1.1.4' 12.2126 0.0057 3.1322 9.8933 2.0125 28.997499 1.1663 0.5826 -11.529
O 0.011 0.006 'International Tables Vol C Tables  4.2.6.8 and 6.1.1.4' 3.0485 13.2771 2.2868 5.7011 1.5463 0.3239 0.867 32.908901 0.2508
V 0.301 0.529 'International Tables Vol C Tables  4.2.6.8 and 6.1.1.4' 10.2971 6.8657 7.3511 0.4385 2.0703 26.893801 2.0571 102.477997 1.2199
U -9.677 9.665 'International Tables Vol C Tables  4.2.6.8 and 6.1.1.4' 36.0228 0.5293 23.4128 3.3253 14.9491 16.092699 4.188 100.612999 13.3966

loop_
_geom_angle_atom_site_label_1
_geom_angle_atom_site_label_2
_geom_angle_atom_site_label_3
_geom_angle_site_symmetry_1
_geom_angle_site_symmetry_2
_geom_angle_site_symmetry_3
_geom_angle
_geom_angle_publ_flag
O1 U1 O2 . . . 176.7(5) yes
O1 U1 O3 . . . 88.1(4) yes
O1 U1 O3 . . 3_556 92.0(4) yes
O1 U1 O4 . . . 87.4(4) yes
O1 U1 O5 . . 2_545 87.8(4) yes
O1 U1 O6 . . 1_545 90.8(3) yes
O2 U1 O3 . . . 92.1(4) yes
O2 U1 O3 . . 3_556 91.1(4) yes
O2 U1 O4 . . . 89.7(4) yes
O2 U1 O5 . . 2_545 89.6(4) yes
O2 U1 O6 . . 1_545 90.8(4) yes
O3 U1 O3 . . 3_556 67.7(3) yes
O3 U1 O4 . . . 63.9(3) yes
O3 U1 O5 . . 2_545 130.9(3) yes
O3 U1 O6 . . 1_545 149.1(3) yes
O3 U1 O3 3_556 . . 67.7(3) yes
O3 U1 O4 3_556 . . 131.6(3) yes
O3 U1 O5 3_556 . 2_545 161.4(3) yes
O3 U1 O6 3_556 . 1_545 81.5(3) yes
O4 U1 O5 . . 2_545 67.0(3) yes
O4 U1 O6 . . 1_545 146.9(3) yes
O5 U1 O6 2_545 . 1_545 79.9(3) yes
O4 U2 O5 3_556 . 4_455 66.0(3) yes
O4 U2 O7 3_556 . . 87.5(4) yes
O4 U2 O8 3_556 . . 91.7(4) yes
O4 U2 O9 3_556 . 3_556 77.1(3) yes
O4 U2 O10 3_556 . 4_455 129.0(3) yes
O4 U2 O11 3_556 . 4_455 162.7(3) yes
O5 U2 O7 4_455 . . 92.2(4) yes
O5 U2 O8 4_455 . . 86.6(4) yes
O5 U2 O9 4_455 . 3_556 142.8(3) yes
O5 U2 O10 4_455 . 4_455 63.2(3) yes
O5 U2 O11 4_455 . 4_455 131.2(3) yes
O7 U2 O8 . . . 178.7(4) yes
O7 U2 O9 . . 3_556 90.4(3) yes
O7 U2 O10 . . 4_455 90.1(4) yes
O7 U2 O11 . . 4_455 89.7(4) yes
O8 U2 O9 . . 3_556 90.3(3) yes
O8 U2 O10 . . 4_455 89.7(3) yes
O8 U2 O11 . . 4_455 91.4(4) yes
O9 U2 O10 3_556 . 4_455 153.9(3) yes
O9 U2 O11 3_556 . 4_455 85.9(3) yes
O10 U2 O11 4_455 . 4_455 68.0(3) yes
O10 U3 O11 4_455 . 4_455 67.5(3) yes
O10 U3 O12 4_455 . . 85.4(4) yes
O10 U3 O13 4_455 . . 94.5(4) yes
O10 U3 O14 4_455 . 2_446 159.2(3) yes
O10 U3 O14 4_455 . 4_455 131.0(3) yes
O10 U3 O15 4_455 . 4_455 77.0(3) yes
O11 U3 O12 4_455 . . 95.1(4) yes
O11 U3 O13 4_455 . . 83.7(3) yes
O11 U3 O14 4_455 . 2_446 133.2(3) yes
O11 U3 O14 4_455 . 4_455 64.4(3) yes
O11 U3 O15 4_455 . 4_455 141.7(3) yes
O12 U3 O13 . . . 178.7(4) yes
O12 U3 O14 . . 2_446 89.3(4) yes
O12 U3 O14 . . 4_455 90.2(4) yes
O12 U3 O15 . . 4_455 96.0(4) yes
O13 U3 O14 . . 2_446 91.2(4) yes
O13 U3 O14 . . 4_455 88.9(3) yes
O13 U3 O15 . . 4_455 85.2(3) yes
O14 U3 O14 2_446 . 4_455 69.0(3) yes
O14 U3 O15 2_446 . 4_455 83.5(3) yes
O14 U3 O14 4_455 . 2_446 69.0(3) yes
O14 U3 O15 4_455 . 4_455 151.8(3) yes
O16 U4 O17 . . . 178.0(5) yes
O16 U4 O18 . . 1_545 88.8(4) yes
O16 U4 O19 . . 3_556 87.8(4) yes
O16 U4 O20 . . 2_445 87.8(3) yes
O16 U4 Ow1 . . . 88.3(4) yes
O16 U4 Ow2 . . . 93.5(4) yes
O17 U4 O18 . . 1_545 90.8(4) yes
O17 U4 O19 . . 3_556 94.0(4) yes
O17 U4 O20 . . 2_445 91.5(4) yes
O17 U4 Ow1 . . . 89.7(4) yes
O17 U4 Ow2 . . . 87.9(4) yes
O18 U4 O19 1_545 . 3_556 77.2(3) yes
O18 U4 O20 1_545 . 2_445 147.5(3) yes
O18 U4 Ow1 1_545 . . 72.4(3) yes
O18 U4 Ow2 1_545 . . 144.5(3) yes
O19 U4 O20 3_556 . 2_445 134.8(4) yes
O19 U4 Ow1 3_556 . . 149.5(3) yes
O19 U4 Ow2 3_556 . . 67.4(3) yes
O20 U4 Ow1 2_445 . . 75.2(3) yes
O20 U4 Ow2 2_445 . . 68.0(3) yes
Ow1 U4 Ow2 . . . 143.1(3) yes
O6 V1 O11 . . . 112.5(4) yes
O6 V1 O14 . . . 111.3(4) yes
O6 V1 O18 . . . 110.5(4) yes
O11 V1 O14 . . . 97.9(4) yes
O11 V1 O18 . . . 112.6(4) yes
O14 V1 O18 . . . 111.4(5) yes
O5 V2 O9 . . . 113.3(4) yes
O5 V2 O10 . . . 95.7(4) yes
O5 V2 O20 . . . 110.8(5) yes
O9 V2 O10 . . . 116.5(4) yes
O9 V2 O20 . . . 110.1(4) yes
O10 V2 O20 . . . 109.7(5) yes
O3 V3 O4 . . . 96.5(4) yes
O3 V3 O15 . . . 113.9(4) yes
O3 V3 O19 . . . 111.2(5) yes
O4 V3 O15 . . . 112.8(4) yes
O4 V3 O19 . . . 112.4(5) yes
O15 V3 O19 . . . 109.6(4) yes
U1 O1 O3 . . . 55.9(3) yes
U1 O1 O3 . . 3_556 51.7(3) yes
U1 O1 O4 . . . 56.0(3) yes
U1 O1 O5 . . 2_545 54.2(3) yes
U1 O1 O6 . . 1_545 52.0(3) yes
O3 O1 O3 . . 3_556 53.5(3) yes
O3 O1 O4 . . . 52.1(3) yes
O3 O1 O5 . . 2_545 96.5(4) yes
O3 O1 O6 . . 1_545 102.5(4) yes
O3 O1 O3 3_556 . . 53.5(3) yes
O3 O1 O4 3_556 . . 94.9(4) yes
O3 O1 O5 3_556 . 2_545 104.0(4) yes
O3 O1 O6 3_556 . 1_545 61.8(3) yes
O4 O1 O5 . . 2_545 53.9(3) yes
O4 O1 O6 . . 1_545 101.8(4) yes
O5 O1 O6 2_545 . 1_545 61.8(3) yes
U1 O2 O3 . . 3_556 52.2(3) yes
U1 O2 O4 . . . 54.3(3) yes
U1 O2 O5 . . 2_545 52.9(3) yes
U1 O2 O6 . . 1_545 51.9(3) yes
O3 O2 O4 3_556 . . 93.8(4) yes
O3 O2 O5 3_556 . 2_545 103.1(4) yes
O3 O2 O6 3_556 . 1_545 62.0(3) yes
O4 O2 O5 . . 2_545 52.7(3) yes
O4 O2 O6 . . 1_545 100.0(4) yes
O5 O2 O6 2_545 . 1_545 61.1(3) yes
U1 O3 U1 . . 3_556 112.3(3) yes
U1 O3 V3 . . . 97.8(4) yes
U1 O3 O1 . . . 36.0(2) yes
U1 O3 O1 . . 3_556 106.2(3) yes
U1 O3 O2 . . 3_556 108.8(3) yes
U1 O3 O3 . . 3_556 53.6(3) yes
U1 O3 O4 . . . 57.4(3) yes
U1 O3 O15 . . . 117.4(4) yes
U1 O3 O19 . . . 104.8(4) yes
U1 O3 U1 3_556 . . 112.3(3) yes
U1 O3 V3 3_556 . . 148.2(5) yes
U1 O3 O1 3_556 . . 109.6(4) yes
U1 O3 O1 3_556 . 3_556 36.2(2) yes
U1 O3 O2 3_556 . 3_556 36.8(2) yes
U1 O3 O3 3_556 . 3_556 58.7(3) yes
U1 O3 O4 3_556 . . 169.7(4) yes
U1 O3 O15 3_556 . . 127.6(4) yes
U1 O3 O19 3_556 . . 123.4(4) yes
V3 O3 O1 . . . 100.7(5) yes
V3 O3 O1 . . 3_556 126.5(5) yes
V3 O3 O2 . . 3_556 141.1(5) yes
V3 O3 O3 . . 3_556 149.9(5) yes
V3 O3 O4 . . . 41.4(3) yes
V3 O3 O15 . . . 32.6(3) yes
V3 O3 O19 . . . 33.3(3) yes
O1 O3 O1 . . 3_556 126.5(4) yes
O1 O3 O2 . . 3_556 86.1(3) yes
O1 O3 O3 . . 3_556 63.0(3) yes
O1 O3 O4 . . . 63.1(3) yes
O1 O3 O15 . . . 101.1(4) yes
O1 O3 O19 . . . 125.2(5) yes
O1 O3 O1 3_556 . . 126.5(4) yes
O1 O3 O2 3_556 . 3_556 73.0(4) yes
O1 O3 O3 3_556 . 3_556 63.6(3) yes
O1 O3 O4 3_556 . . 141.2(4) yes
O1 O3 O15 3_556 . . 132.0(4) yes
O1 O3 O19 3_556 . . 93.7(4) yes
O2 O3 O3 3_556 . 3_556 66.4(3) yes
O2 O3 O4 3_556 . . 143.2(4) yes
O2 O3 O15 3_556 . . 108.6(4) yes
O2 O3 O19 3_556 . . 146.1(4) yes
O3 O3 O4 3_556 . . 111.0(4) yes
O3 O3 O15 3_556 . . 163.0(4) yes
O3 O3 O19 3_556 . . 135.7(4) yes
O4 O3 O15 . . . 62.4(3) yes
O4 O3 O19 . . . 62.5(4) yes
O15 O3 O19 . . . 57.5(3) yes
U1 O4 U2 . . 3_556 112.7(3) yes
U1 O4 V3 . . . 99.8(4) yes
U1 O4 O1 . . . 36.6(2) yes
U1 O4 O2 . . . 36.0(2) yes
U1 O4 O3 . . . 58.7(3) yes
U1 O4 O5 . . 2_545 54.2(3) yes
U1 O4 O7 . . 3_556 106.5(3) yes
U1 O4 O8 . . 3_556 108.8(3) yes
U1 O4 O9 . . . 163.7(4) yes
U1 O4 O15 . . . 120.1(4) yes
U1 O4 O19 . . . 105.8(4) yes
U2 O4 V3 3_556 . . 145.0(5) yes
U2 O4 O1 3_556 . . 110.7(4) yes
U2 O4 O2 3_556 . . 104.7(3) yes
U2 O4 O3 3_556 . . 170.7(4) yes
U2 O4 O5 3_556 . 2_545 58.8(3) yes
U2 O4 O7 3_556 . 3_556 38.1(2) yes
U2 O4 O8 3_556 . 3_556 36.0(2) yes
U2 O4 O9 3_556 . . 51.0(2) yes
U2 O4 O15 3_556 . . 125.3(4) yes
U2 O4 O19 3_556 . . 120.3(4) yes
V3 O4 O1 . . . 103.0(4) yes
V3 O4 O2 . . . 93.8(4) yes
V3 O4 O3 . . . 42.1(3) yes
V3 O4 O5 . . 2_545 153.1(5) yes
V3 O4 O7 . . 3_556 121.1(4) yes
V3 O4 O8 . . 3_556 142.2(4) yes
V3 O4 O9 . . . 95.9(4) yes
V3 O4 O15 . . . 33.3(2) yes
V3 O4 O19 . . . 33.0(3) yes
O1 O4 O2 . . . 72.6(3) yes
O1 O4 O3 . . . 64.9(3) yes
O1 O4 O5 . . 2_545 61.3(3) yes
O1 O4 O7 . . 3_556 129.0(4) yes
O1 O4 O8 . . 3_556 86.9(3) yes
O1 O4 O9 . . . 142.4(4) yes
O1 O4 O15 . . . 103.2(4) yes
O1 O4 O19 . . . 127.0(5) yes
O2 O4 O3 . . . 66.5(3) yes
O2 O4 O5 . . 2_545 61.6(3) yes
O2 O4 O7 . . 3_556 79.8(3) yes
O2 O4 O8 . . 3_556 123.8(4) yes
O2 O4 O9 . . . 138.6(4) yes
O2 O4 O15 . . . 126.2(4) yes
O2 O4 O19 . . . 81.5(3) yes
O3 O4 O5 . . 2_545 112.8(4) yes
O3 O4 O7 . . 3_556 137.6(4) yes
O3 O4 O8 . . 3_556 146.5(4) yes
O3 O4 O9 . . . 137.5(4) yes
O3 O4 O15 . . . 63.9(3) yes
O3 O4 O19 . . . 62.5(4) yes
O5 O4 O7 2_545 . 3_556 68.0(3) yes
O5 O4 O8 2_545 . 3_556 62.7(3) yes
O5 O4 O9 2_545 . . 109.7(4) yes
O5 O4 O15 2_545 . . 161.5(4) yes
O5 O4 O19 2_545 . . 138.6(4) yes
O7 O4 O8 3_556 . 3_556 74.0(3) yes
O7 O4 O9 3_556 . . 60.9(3) yes
O7 O4 O15 3_556 . . 127.6(4) yes
O7 O4 O19 3_556 . . 88.7(4) yes
O8 O4 O9 3_556 . . 59.3(3) yes
O8 O4 O15 3_556 . . 109.1(4) yes
O8 O4 O19 3_556 . . 144.5(4) yes
O9 O4 O15 . . . 75.9(3) yes
O9 O4 O19 . . . 85.1(3) yes
O15 O4 O19 . . . 57.9(3) yes
U1 O5 U2 2_555 . 4_554 113.8(3) yes
U1 O5 V2 2_555 . . 142.0(5) yes
U1 O5 O1 2_555 . 2_555 38.0(2) yes
U1 O5 O2 2_555 . 2_555 37.5(2) yes
U1 O5 O4 2_555 . 2_555 58.8(3) yes
U1 O5 O6 2_555 . 2_545 49.7(2) yes
U1 O5 O8 2_555 . 4_554 114.3(4) yes
U1 O5 O9 2_555 . . 125.4(4) yes
U1 O5 O10 2_555 . . 168.0(4) yes
U1 O5 O20 2_555 . . 115.6(4) yes
U2 O5 V2 4_554 . . 100.4(4) yes
U2 O5 O1 4_554 . 2_555 110.8(3) yes
U2 O5 O2 4_554 . 2_555 105.2(3) yes
U2 O5 O4 4_554 . 2_555 55.2(3) yes
U2 O5 O6 4_554 . 2_545 163.0(4) yes
U2 O5 O8 4_554 . 4_554 36.6(2) yes
U2 O5 O9 4_554 . . 119.7(4) yes
U2 O5 O10 4_554 . . 58.9(3) yes
U2 O5 O20 4_554 . . 107.2(4) yes
V2 O5 O1 . . 2_555 140.9(5) yes
V2 O5 O2 . . 2_555 119.0(4) yes
V2 O5 O4 . . 2_555 153.6(5) yes
V2 O5 O6 . . 2_545 94.4(4) yes
V2 O5 O8 . . 4_554 102.9(5) yes
V2 O5 O9 . . . 32.8(2) yes
V2 O5 O10 . . . 41.9(3) yes
V2 O5 O20 . . . 33.6(3) yes
O1 O5 O2 2_555 . 2_555 75.5(4) yes
O1 O5 O4 2_555 . 2_555 64.8(3) yes
O1 O5 O6 2_555 . 2_545 60.0(3) yes
O1 O5 O8 2_555 . 4_554 89.5(4) yes
O1 O5 O9 2_555 . . 108.6(4) yes
O1 O5 O10 2_555 . . 150.9(5) yes
O1 O5 O20 2_555 . . 140.8(4) yes
O2 O5 O4 2_555 . 2_555 65.7(3) yes
O2 O5 O6 2_555 . 2_545 59.6(3) yes
O2 O5 O8 2_555 . 4_554 129.8(4) yes
O2 O5 O9 2_555 . . 127.8(4) yes
O2 O5 O10 2_555 . . 132.1(4) yes
O2 O5 O20 2_555 . . 85.7(4) yes
O4 O5 O6 2_555 . 2_545 108.5(4) yes
O4 O5 O8 2_555 . 4_554 64.6(3) yes
O4 O5 O9 2_555 . . 164.5(4) yes
O4 O5 O10 2_555 . . 114.0(4) yes
O4 O5 O20 2_555 . . 136.4(4) yes
O6 O5 O8 2_545 . 4_554 146.6(4) yes
O6 O5 O9 2_545 . . 77.3(3) yes
O6 O5 O10 2_545 . . 136.3(4) yes
O6 O5 O20 2_545 . . 80.8(3) yes
O8 O5 O9 4_554 . . 102.4(4) yes
O8 O5 O10 4_554 . . 66.3(3) yes
O8 O5 O20 4_554 . . 128.0(4) yes
O9 O5 O10 . . . 64.3(3) yes
O9 O5 O20 . . . 57.9(3) yes
O10 O5 O20 . . . 61.8(3) yes
U1 O6 V1 1_565 . . 143.3(5) yes
U1 O6 O1 1_565 . 1_565 37.2(2) yes
U1 O6 O2 1_565 . 1_565 37.3(2) yes
U1 O6 O5 1_565 . 2_555 50.4(2) yes
U1 O6 O11 1_565 . . 150.1(4) yes
U1 O6 O14 1_565 . . 147.8(5) yes
U1 O6 O18 1_565 . . 108.8(4) yes
V1 O6 O1 . . 1_565 108.0(4) yes
V1 O6 O2 . . 1_565 167.1(5) yes
V1 O6 O5 . . 2_555 133.1(5) yes
V1 O6 O11 . . . 34.5(3) yes
V1 O6 O14 . . . 35.1(3) yes
V1 O6 O18 . . . 34.4(3) yes
O1 O6 O2 1_565 . 1_565 74.5(3) yes
O1 O6 O5 1_565 . 2_555 58.2(3) yes
O1 O6 O11 1_565 . . 117.4(4) yes
O1 O6 O14 1_565 . . 131.7(4) yes
O1 O6 O18 1_565 . . 74.6(3) yes
O2 O6 O5 1_565 . 2_555 59.2(3) yes
O2 O6 O11 1_565 . . 155.7(5) yes
O2 O6 O14 1_565 . . 134.3(4) yes
O2 O6 O18 1_565 . . 142.4(4) yes
O5 O6 O11 2_555 . . 107.2(4) yes
O5 O6 O14 2_555 . . 161.6(4) yes
O5 O6 O18 2_555 . . 118.3(4) yes
O11 O6 O14 . . . 55.3(3) yes
O11 O6 O18 . . . 60.8(3) yes
O14 O6 O18 . . . 60.6(3) yes
U2 O7 O4 . . 3_556 54.5(3) yes
U2 O7 O9 . . 3_556 52.2(3) yes
U2 O7 O11 . . 4_455 53.0(3) yes
O4 O7 O9 3_556 . 3_556 60.0(3) yes
O4 O7 O11 3_556 . 4_455 105.8(4) yes
O9 O7 O11 3_556 . 4_455 65.6(3) yes
U2 O8 O4 . . 3_556 52.3(3) yes
U2 O8 O5 . . 4_455 56.8(3) yes
U2 O8 O9 . . 3_556 52.9(3) yes
U2 O8 O11 . . 4_455 52.6(3) yes
O4 O8 O5 3_556 . 4_455 52.7(3) yes
O4 O8 O9 3_556 . 3_556 59.3(3) yes
O4 O8 O11 3_556 . 4_455 103.3(4) yes
O5 O8 O9 4_455 . 3_556 101.7(4) yes
O5 O8 O11 4_455 . 4_455 96.0(3) yes
O9 O8 O11 3_556 . 4_455 65.7(3) yes
U2 O9 V2 3_556 . . 139.0(4) yes
U2 O9 O4 3_556 . . 51.9(2) yes
U2 O9 O5 3_556 . . 144.6(4) yes
U2 O9 O7 3_556 . 3_556 37.4(2) yes
U2 O9 O8 3_556 . 3_556 36.8(2) yes
U2 O9 O10 3_556 . . 149.4(4) yes
U2 O9 O20 3_556 . . 104.6(3) yes
V2 O9 O4 . . . 121.4(5) yes
V2 O9 O5 . . . 33.9(3) yes
V2 O9 O7 . . 3_556 175.8(5) yes
V2 O9 O8 . . 3_556 102.3(4) yes
V2 O9 O10 . . . 32.1(3) yes
V2 O9 O20 . . . 34.5(2) yes
O4 O9 O5 . . . 154.8(4) yes
O4 O9 O7 . . 3_556 59.2(3) yes
O4 O9 O8 . . 3_556 61.3(3) yes
O4 O9 O10 . . . 103.6(4) yes
O4 O9 O20 . . . 102.0(4) yes
O5 O9 O7 . . 3_556 145.9(4) yes
O5 O9 O8 . . 3_556 118.6(4) yes
O5 O9 O10 . . . 52.9(3) yes
O5 O9 O20 . . . 59.7(3) yes
O7 O9 O8 3_556 . 3_556 74.2(3) yes
O7 O9 O10 3_556 . . 151.8(4) yes
O7 O9 O20 3_556 . . 141.9(4) yes
O8 O9 O10 3_556 . . 119.3(4) yes
O8 O9 O20 3_556 . . 67.8(3) yes
O10 O9 O20 . . . 58.5(3) yes
U2 O10 U3 4_554 . 4_554 109.7(3) yes
U2 O10 V2 4_554 . . 99.8(4) yes
U2 O10 O5 4_554 . . 57.8(3) yes
U2 O10 O9 4_554 . . 117.3(4) yes
U2 O10 O11 4_554 . . 53.8(2) yes
U2 O10 O12 4_554 . 4_554 98.3(3) yes
U2 O10 O15 4_554 . . 160.6(4) yes
U2 O10 O20 4_554 . . 107.3(4) yes
U3 O10 V2 4_554 . . 146.5(5) yes
U3 O10 O5 4_554 . . 156.2(4) yes
U3 O10 O9 4_554 . . 116.6(4) yes
U3 O10 O11 4_554 . . 59.2(3) yes
U3 O10 O12 4_554 . 4_554 38.4(2) yes
U3 O10 O15 4_554 . . 51.3(3) yes
U3 O10 O20 4_554 . . 138.9(4) yes
V2 O10 O5 . . . 42.4(3) yes
V2 O10 O9 . . . 31.4(2) yes
V2 O10 O11 . . . 153.3(5) yes
V2 O10 O12 . . 4_554 123.1(5) yes
V2 O10 O15 . . . 97.6(4) yes
V2 O10 O20 . . . 34.3(3) yes
O5 O10 O9 . . . 62.8(3) yes
O5 O10 O11 . . . 111.6(4) yes
O5 O10 O12 . . 4_554 119.3(4) yes
O5 O10 O15 . . . 137.5(4) yes
O5 O10 O20 . . . 63.1(3) yes
O9 O10 O11 . . . 158.3(4) yes
O9 O10 O12 . . 4_554 93.4(3) yes
O9 O10 O15 . . . 74.8(3) yes
O9 O10 O20 . . . 57.8(3) yes
O11 O10 O12 . . 4_554 70.6(3) yes
O11 O10 O15 . . . 109.2(4) yes
O11 O10 O20 . . . 140.9(4) yes
O12 O10 O15 4_554 . . 64.6(3) yes
O12 O10 O20 4_554 . . 147.9(4) yes
O15 O10 O20 . . . 91.9(3) yes
U2 O11 U3 4_554 . 4_554 108.3(3) yes
U2 O11 V1 4_554 . . 148.5(4) yes
U2 O11 O6 4_554 . . 116.0(4) yes
U2 O11 O7 4_554 . 4_554 37.3(2) yes
U2 O11 O8 4_554 . 4_554 36.1(2) yes
U2 O11 O10 4_554 . . 58.2(3) yes
U2 O11 O13 4_554 . 4_554 121.2(3) yes
U2 O11 O14 4_554 . . 149.6(4) yes
U2 O11 O18 4_554 . . 146.0(4) yes
U3 O11 V1 4_554 . . 96.6(4) yes
U3 O11 O6 4_554 . . 116.3(4) yes
U3 O11 O7 4_554 . 4_554 116.1(3) yes
U3 O11 O8 4_554 . 4_554 93.6(3) yes
U3 O11 O10 4_554 . . 53.3(3) yes
U3 O11 O13 4_554 . 4_554 37.6(2) yes
U3 O11 O14 4_554 . . 56.7(3) yes
U3 O11 O18 4_554 . . 103.3(4) yes
V1 O11 O6 . . . 33.0(3) yes
V1 O11 O7 . . 4_554 142.1(4) yes
V1 O11 O8 . . 4_554 125.9(4) yes
V1 O11 O10 . . . 149.9(5) yes
V1 O11 O13 . . 4_554 90.2(4) yes
V1 O11 O14 . . . 41.0(3) yes
V1 O11 O18 . . . 32.6(3) yes
O6 O11 O7 . . 4_554 127.1(4) yes
O6 O11 O8 . . 4_554 96.4(3) yes
O6 O11 O10 . . . 154.7(4) yes
O6 O11 O13 . . 4_554 122.3(4) yes
O6 O11 O14 . . . 61.9(3) yes
O6 O11 O18 . . . 57.6(3) yes
O7 O11 O8 4_554 . 4_554 73.3(3) yes
O7 O11 O10 4_554 . . 65.3(3) yes
O7 O11 O13 4_554 . 4_554 103.7(3) yes
O7 O11 O14 4_554 . . 168.8(4) yes
O7 O11 O18 4_554 . . 115.7(4) yes
O8 O11 O10 4_554 . . 64.3(3) yes
O8 O11 O13 4_554 . 4_554 125.8(3) yes
O8 O11 O14 4_554 . . 114.2(4) yes
O8 O11 O18 4_554 . . 153.3(4) yes
O10 O11 O13 . . 4_554 65.9(3) yes
O10 O11 O14 . . . 109.5(4) yes
O10 O11 O18 . . . 142.3(4) yes
O13 O11 O14 4_554 . . 65.2(3) yes
O13 O11 O18 4_554 . . 78.2(3) yes
O14 O11 O18 . . . 61.7(3) yes
U3 O12 O10 . . 4_455 56.3(3) yes
U3 O12 O14 . . 2_446 53.6(3) yes
O10 O12 O14 4_455 . 2_446 107.4(4) yes
U3 O13 O11 . . 4_455 58.7(3) yes
U3 O13 O14 . . 2_446 51.8(3) yes
U3 O13 O15 . . 4_455 55.5(3) yes
U3 O13 N1 . . 1_455 169.1(6) yes
O11 O13 O14 4_455 . 2_446 98.0(3) yes
O11 O13 O15 4_455 . 4_455 105.7(4) yes
O11 O13 N1 4_455 . 1_455 122.2(4) yes
O14 O13 O15 2_446 . 4_455 64.9(3) yes
O14 O13 N1 2_446 . 1_455 119.1(5) yes
O15 O13 N1 4_455 . 1_455 129.1(4) yes
U3 O14 U3 2_456 . 4_554 111.0(3) yes
U3 O14 V1 2_456 . . 146.8(5) yes
U3 O14 O6 2_456 . . 128.1(4) yes
U3 O14 O11 2_456 . . 169.1(4) yes
U3 O14 O12 2_456 . 2_456 37.1(2) yes
U3 O14 O13 2_456 . 2_456 37.0(2) yes
U3 O14 O14 2_456 . 3_566 57.4(3) yes
U3 O14 O18 2_456 . . 120.2(4) yes
U3 O14 U3 4_554 . 2_456 111.0(3) yes
U3 O14 V1 4_554 . . 98.8(4) yes
U3 O14 O6 4_554 . . 119.2(4) yes
U3 O14 O11 4_554 . . 58.9(3) yes
U3 O14 O12 4_554 . 2_456 106.9(3) yes
U3 O14 O13 4_554 . 2_456 105.7(3) yes
U3 O14 O14 4_554 . 3_566 53.6(3) yes
U3 O14 O18 4_554 . . 105.6(4) yes
V1 O14 O6 . . . 33.6(2) yes
V1 O14 O11 . . . 41.1(3) yes
V1 O14 O12 . . 2_456 120.8(5) yes
V1 O14 O13 . . 2_456 146.0(4) yes
V1 O14 O14 . . 3_566 149.3(5) yes
V1 O14 O18 . . . 33.2(3) yes
O6 O14 O11 . . . 62.8(3) yes
O6 O14 O12 . . 2_456 127.8(4) yes
O6 O14 O13 . . 2_456 112.5(4) yes
O6 O14 O14 . . 3_566 166.5(5) yes
O6 O14 O18 . . . 58.1(3) yes
O11 O14 O12 . . 2_456 137.9(4) yes
O11 O14 O13 . . 2_456 145.5(4) yes
O11 O14 O14 . . 3_566 112.4(4) yes
O11 O14 O18 . . . 62.6(3) yes
O12 O14 O13 2_456 . 2_456 74.1(3) yes
O12 O14 O14 2_456 . 3_566 64.8(3) yes
O12 O14 O18 2_456 . . 88.1(4) yes
O13 O14 O14 2_456 . 3_566 63.6(3) yes
O13 O14 O18 2_456 . . 147.4(4) yes
O14 O14 O18 3_566 . . 132.5(4) yes
U3 O15 V3 4_554 . . 132.7(4) yes
U3 O15 O3 4_554 . . 141.4(4) yes
U3 O15 O4 4_554 . . 145.2(4) yes
U3 O15 O10 4_554 . . 51.6(2) yes
U3 O15 O13 4_554 . 4_554 39.2(2) yes
U3 O15 O19 4_554 . . 98.1(3) yes
U3 O15 Ow1 4_554 . 2_455 114.9(4) yes
V3 O15 O3 . . . 33.6(3) yes
V3 O15 O4 . . . 33.9(3) yes
V3 O15 O10 . . . 124.9(5) yes
V3 O15 O13 . . 4_554 163.6(5) yes
V3 O15 O19 . . . 34.6(3) yes
V3 O15 Ow1 . . 2_455 109.7(4) yes
O3 O15 O4 . . . 53.6(3) yes
O3 O15 O10 . . . 157.5(4) yes
O3 O15 O13 . . 4_554 138.0(4) yes
O3 O15 O19 . . . 59.7(3) yes
O3 O15 Ow1 . . 2_455 99.9(4) yes
O4 O15 O10 . . . 105.0(4) yes
O4 O15 O13 . . 4_554 162.5(4) yes
O4 O15 O19 . . . 60.2(3) yes
O4 O15 Ow1 . . 2_455 80.2(3) yes
O10 O15 O13 . . 4_554 64.5(3) yes
O10 O15 O19 . . . 105.5(4) yes
O10 O15 Ow1 . . 2_455 81.0(3) yes
O13 O15 O19 4_554 . . 134.5(4) yes
O13 O15 Ow1 4_554 . 2_455 84.2(3) yes
O19 O15 Ow1 . . 2_455 140.3(4) yes
U4 O16 O18 . . 1_545 53.8(3) yes
U4 O16 O19 . . 3_556 53.5(3) yes
U4 O16 O20 . . 2_445 53.4(3) yes
U4 O16 Ow1 . . . 54.9(3) yes
U4 O16 N1 . . 4_444 127.4(5) yes
O18 O16 O19 1_545 . 3_556 60.4(3) yes
O18 O16 O20 1_545 . 2_445 101.3(4) yes
O18 O16 Ow1 1_545 . . 57.4(3) yes
O18 O16 N1 1_545 . 4_444 91.8(4) yes
O19 O16 O20 3_556 . 2_445 95.8(3) yes
O19 O16 Ow1 3_556 . . 103.0(4) yes
O19 O16 N1 3_556 . 4_444 145.6(5) yes
O20 O16 Ow1 2_445 . . 59.3(3) yes
O20 O16 N1 2_445 . 4_444 110.2(4) yes
Ow1 O16 N1 . . 4_444 73.6(4) yes
U4 O17 O18 . . 1_545 52.8(3) yes
U4 O17 O20 . . 2_445 51.4(3) yes
U4 O17 Ow3 . . 2_455 171.9(6) yes
O18 O17 O20 1_545 . 2_445 98.6(4) yes
O18 O17 Ow3 1_545 . 2_455 125.9(5) yes
O20 O17 Ow3 2_445 . 2_455 124.6(4) yes
U4 O18 V1 1_565 . . 154.1(6) yes
U4 O18 O6 1_565 . . 133.3(4) yes
U4 O18 O11 1_565 . . 164.7(4) yes
U4 O18 O14 1_565 . . 123.9(4) yes
U4 O18 O16 1_565 . 1_565 37.4(2) yes
U4 O18 O17 1_565 . 1_565 36.4(2) yes
U4 O18 O19 1_565 . 3_566 50.2(3) yes
U4 O18 Ow1 1_565 . 1_565 54.8(3) yes
V1 O18 O6 . . . 35.1(3) yes
V1 O18 O11 . . . 34.7(3) yes
V1 O18 O14 . . . 35.4(3) yes
V1 O18 O16 . . 1_565 131.3(5) yes
V1 O18 O17 . . 1_565 141.8(5) yes
V1 O18 O19 . . 3_566 104.2(5) yes
V1 O18 Ow1 . . 1_565 149.9(5) yes
O6 O18 O11 . . . 61.6(3) yes
O6 O18 O14 . . . 61.3(3) yes
O6 O18 O16 . . 1_565 145.2(5) yes
O6 O18 O17 . . 1_565 107.0(4) yes
O6 O18 O19 . . 3_566 90.8(4) yes
O6 O18 Ow1 . . 1_565 150.2(5) yes
O11 O18 O14 . . . 55.7(3) yes
O11 O18 O16 . . 1_565 129.4(4) yes
O11 O18 O17 . . 1_565 154.3(5) yes
O11 O18 O19 . . 3_566 136.8(4) yes
O11 O18 Ow1 . . 1_565 115.2(4) yes
O14 O18 O16 . . 1_565 96.1(4) yes
O14 O18 O17 . . 1_565 142.2(5) yes
O14 O18 O19 . . 3_566 82.5(4) yes
O14 O18 Ow1 . . 1_565 144.5(4) yes
O16 O18 O17 1_565 . 1_565 73.8(3) yes
O16 O18 O19 1_565 . 3_566 58.4(3) yes
O16 O18 Ow1 1_565 . 1_565 62.0(3) yes
O17 O18 O19 1_565 . 3_566 61.0(3) yes
O17 O18 Ow1 1_565 . 1_565 62.1(3) yes
O19 O18 Ow1 3_566 . 1_565 105.0(4) yes
U4 O19 V3 3_556 . . 153.7(6) yes
U4 O19 O3 3_556 . . 118.3(4) yes
U4 O19 O4 3_556 . . 146.9(4) yes
U4 O19 O15 3_556 . . 149.1(5) yes
U4 O19 O16 3_556 . 3_556 38.7(2) yes
U4 O19 O18 3_556 . 3_566 52.6(3) yes
U4 O19 Ow2 3_556 . 3_556 61.0(3) yes
V3 O19 O3 . . . 35.5(3) yes
V3 O19 O4 . . . 34.6(3) yes
V3 O19 O15 . . . 35.8(3) yes
V3 O19 O16 . . 3_556 158.2(5) yes
V3 O19 O18 . . 3_566 110.6(5) yes
V3 O19 Ow2 . . 3_556 128.8(5) yes
O3 O19 O4 . . . 55.0(3) yes
O3 O19 O15 . . . 62.8(3) yes
O3 O19 O16 . . 3_556 147.9(5) yes
O3 O19 O18 . . 3_566 87.0(4) yes
O3 O19 Ow2 . . 3_556 123.9(4) yes
O4 O19 O15 . . . 61.9(3) yes
O4 O19 O16 . . 3_556 157.1(5) yes
O4 O19 O18 . . 3_566 141.6(5) yes
O4 O19 Ow2 . . 3_556 94.6(4) yes
O15 O19 O16 . . 3_556 122.7(4) yes
O15 O19 O18 . . 3_566 98.4(4) yes
O15 O19 Ow2 . . 3_556 147.3(5) yes
O16 O19 O18 3_556 . 3_566 61.2(3) yes
O16 O19 Ow2 3_556 . 3_556 70.5(3) yes
O18 O19 Ow2 3_566 . 3_556 113.4(4) yes
U4 O20 V2 2_455 . . 148.8(6) yes
U4 O20 O5 2_455 . . 145.3(4) yes
U4 O20 O9 2_455 . . 147.4(4) yes
U4 O20 O10 2_455 . . 113.1(4) yes
U4 O20 O16 2_455 . 2_455 38.8(2) yes
U4 O20 O17 2_455 . 2_455 37.1(2) yes
U4 O20 Ow1 2_455 . 2_455 54.7(3) yes
U4 O20 Ow2 2_455 . 2_455 60.7(3) yes
V2 O20 O5 . . . 35.6(3) yes
V2 O20 O9 . . . 35.4(3) yes
V2 O20 O10 . . . 36.0(3) yes
V2 O20 O16 . . 2_455 158.1(5) yes
V2 O20 O17 . . 2_455 115.2(5) yes
V2 O20 Ow1 . . 2_455 104.5(5) yes
V2 O20 Ow2 . . 2_455 131.0(5) yes
O5 O20 O9 . . . 62.4(3) yes
O5 O20 O10 . . . 55.1(3) yes
O5 O20 O16 . . 2_455 160.7(5) yes
O5 O20 O17 . . 2_455 111.8(4) yes
O5 O20 Ow1 . . 2_455 136.8(4) yes
O5 O20 Ow2 . . 2_455 96.1(4) yes
O9 O20 O10 . . . 63.7(3) yes
O9 O20 O16 . . 2_455 124.1(4) yes
O9 O20 O17 . . 2_455 139.0(5) yes
O9 O20 Ow1 . . 2_455 93.6(4) yes
O9 O20 Ow2 . . 2_455 150.7(5) yes
O10 O20 O16 . . 2_455 143.7(5) yes
O10 O20 O17 . . 2_455 79.8(4) yes
O10 O20 Ow1 . . 2_455 82.5(4) yes
O10 O20 Ow2 . . 2_455 122.1(4) yes
O16 O20 O17 2_455 . 2_455 75.8(3) yes
O16 O20 Ow1 2_455 . 2_455 62.5(3) yes
O16 O20 Ow2 2_455 . 2_455 70.3(3) yes
O17 O20 Ow1 2_455 . 2_455 62.2(3) yes
O17 O20 Ow2 2_455 . 2_455 65.4(4) yes
Ow1 O20 Ow2 2_455 . 2_455 115.3(4) yes
U4 Ow1 O15 . . 2_445 134.2(4) yes
U4 Ow1 O16 . . . 36.9(2) yes
U4 Ow1 O18 . . 1_545 52.7(3) yes
U4 Ow1 O20 . . 2_445 50.1(3) yes
U4 Ow1 Ow3 . . . 119.6(4) yes
O15 Ow1 O16 2_445 . . 144.7(5) yes
O15 Ow1 O18 2_445 . 1_545 151.9(5) yes
O15 Ow1 O20 2_445 . 2_445 91.1(4) yes
O15 Ow1 Ow3 2_445 . . 105.8(4) yes
O16 Ow1 O18 . . 1_545 60.6(3) yes
O16 Ow1 O20 . . 2_445 58.1(3) yes
O16 Ow1 Ow3 . . . 98.4(4) yes
O18 Ow1 O20 1_545 . 2_445 102.8(4) yes
O18 Ow1 Ow3 1_545 . . 71.7(4) yes
O20 Ow1 Ow3 2_445 . . 153.2(5) yes
U4 Ow2 O19 . . 3_556 51.6(3) yes
U4 Ow2 O20 . . 2_445 51.3(3) yes
O19 Ow2 O20 3_556 . 2_445 102.6(4) yes
O17 Ow3 Ow1 2_445 . . 151.5(5) yes
O13 N1 O16 1_655 . 4_545 91.1(4) yes
O13 N1 C1 1_655 . . 81.2(5) yes
O13 N1 C2 1_655 . . 78.7(6) yes
O13 N1 C3 1_655 . . 99.9(9) yes
O16 N1 C1 4_545 . . 143.4(7) yes
O16 N1 C2 4_545 . . 81.3(6) yes
O16 N1 C3 4_545 . . 111.6(10) yes
C1 N1 C2 . . . 62.0(6) yes
C1 N1 C3 . . . 36.8(8) yes
C2 N1 C3 . . . 37.6(8) yes
N1 C1 C2 . . . 58.5(6) yes
N1 C1 C3 . . . 36.2(8) yes
C2 C1 C3 . . . 35.1(8) yes
N1 C2 C1 . . . 59.5(6) yes
N1 C2 C3 . . . 37.0(8) yes
C1 C2 C3 . . . 35.0(8) yes
N1 C3 C1 . . . 107.0(14) yes
N1 C3 C2 . . . 105.4(12) yes
C1 C3 C2 . . . 109.9(13) yes

loop_
_geom_bond_atom_site_label_1
_geom_bond_atom_site_label_2
_geom_bond_site_symmetry_1
_geom_bond_site_symmetry_2
_geom_bond_distance
_geom_bond_publ_flag
U1 O1 . . 1.750(9) yes
U1 O2 . . 1.762(9) yes
U1 O3 . . 2.467(9) yes
U1 O3 . 3_556 2.325(10) yes
U1 O4 . . 2.432(8) yes
U1 O5 . 2_545 2.306(10) yes
U1 O6 . 1_545 2.285(8) yes
U2 O4 . 3_556 2.354(10) yes
U2 O5 . 4_455 2.451(9) yes
U2 O7 . . 1.784(9) yes
U2 O8 . . 1.746(9) yes
U2 O9 . 3_556 2.323(8) yes
U2 O10 . 4_455 2.480(8) yes
U2 O11 . 4_455 2.355(9) yes
U3 O10 . 4_455 2.351(10) yes
U3 O11 . 4_455 2.516(8) yes
U3 O12 . . 1.754(9) yes
U3 O13 . . 1.795(9) yes
U3 O14 . 2_446 2.343(10) yes
U3 O14 . 4_455 2.454(8) yes
U3 O15 . 4_455 2.341(8) yes
U4 O16 . . 1.794(8) yes
U4 O17 . . 1.772(10) yes
U4 O18 . 1_545 2.382(10) yes
U4 O19 . 3_556 2.305(10) yes
U4 O20 . 2_445 2.299(9) yes
U4 Ow1 . . 2.447(10) yes
U4 Ow2 . . 2.570(11) yes
V1 O6 . . 1.688(8) yes
V1 O11 . . 1.756(9) yes
V1 O14 . . 1.755(9) yes
V1 O18 . . 1.660(10) yes
V2 O5 . . 1.750(9) yes
V2 O9 . . 1.699(8) yes
V2 O10 . . 1.734(9) yes
V2 O20 . . 1.662(9) yes
V3 O3 . . 1.750(10) yes
V3 O4 . . 1.725(9) yes
V3 O15 . . 1.702(9) yes
V3 O19 . . 1.653(10) yes
O1 O3 . . 2.976(13) yes
O1 O3 . 3_556 2.960(14) yes
O1 O4 . . 2.931(12) yes
O1 O5 . 2_545 2.841(14) yes
O1 O6 . 1_545 2.898(12) yes
O2 O3 . 3_556 2.944(14) yes
O2 O4 . . 2.997(12) yes
O2 O5 . 2_545 2.893(14) yes
O2 O6 . 1_545 2.905(12) yes
O3 O3 . 3_556 2.671(12) yes
O3 O4 . . 2.593(14) yes
O3 O15 . . 2.893(12) yes
O3 O19 . . 2.808(13) yes
O4 O5 . 2_545 2.618(12) yes
O4 O7 . 3_556 2.890(13) yes
O4 O8 . 3_556 2.972(13) yes
O4 O9 . . 2.913(12) yes
O4 O15 . . 2.855(12) yes
O4 O19 . . 2.808(13) yes
O5 O6 . 2_545 2.947(13) yes
O5 O8 . 4_554 2.923(12) yes
O5 O9 . . 2.882(12) yes
O5 O10 . . 2.584(14) yes
O5 O20 . . 2.809(12) yes
O6 O11 . . 2.865(11) yes
O6 O14 . . 2.843(12) yes
O6 O18 . . 2.751(13) yes
O7 O9 . 3_556 2.940(12) yes
O7 O11 . 4_455 2.947(13) yes
O8 O9 . 3_556 2.913(12) yes
O8 O11 . 4_455 2.965(13) yes
O9 O10 . . 2.919(12) yes
O9 O20 . . 2.755(12) yes
O10 O11 . . 2.707(11) yes
O10 O12 . 4_554 2.817(13) yes
O10 O15 . . 2.921(13) yes
O10 O20 . . 2.776(12) yes
O11 O13 . 4_554 2.926(12) yes
O11 O14 . . 2.648(14) yes
O11 O18 . . 2.843(13) yes
O12 O14 . 2_446 2.911(14) yes
O13 O14 . 2_446 2.981(13) yes
O13 O15 . 4_455 2.829(12) yes
O13 N1 . 1_455 2.897(16) yes
O14 O14 . 3_566 2.719(11) yes
O14 O18 . . 2.821(12) yes
O15 O19 . . 2.743(13) yes
O15 Ow1 . 2_455 2.840(13) yes
O16 O18 . 1_545 2.951(14) yes
O16 O19 . 3_556 2.867(12) yes
O16 O20 . 2_445 2.862(12) yes
O16 Ow1 . . 2.990(14) yes
O16 N1 . 4_444 2.930(15) yes
O17 O18 . 1_545 2.988(13) yes
O17 O20 . 2_445 2.939(13) yes
O17 Ow3 . 2_455 2.871(14) yes
O18 O19 . 3_566 2.926(15) yes
O18 Ow1 . 1_565 2.853(13) yes
O19 Ow2 . 3_556 2.715(14) yes
O20 Ow1 . 2_455 2.899(14) yes
O20 Ow2 . 2_455 2.732(13) yes
Ow1 Ow3 . . 2.674(14) yes
N1 C1 . . 2.461(19) yes
N1 C2 . . 2.44(2) yes
N1 C3 . . 1.52(2) yes
C1 C2 . . 2.52(2) yes
C1 C3 . . 1.54(2) yes
C2 C3 . . 1.54(2) yes
